data_2007661
loop_
_publ_author_name
'Bergstr\"om, \"Orjan'
'Gustafsson, Torbj\"orn'
'Thomas, John O.'

_publ_section_title
;
 Electrochemically Lithiated Vanadium Oxide, Li~3~V~6~O~13~
;
_journal_issue 9
_journal_name_full 'Acta Crystallographica Section C'
_journal_page_first 1204
_journal_page_last 1206
_journal_paper_doi 10.1107/S0108270198004211
_journal_volume 54
_journal_year 1998
_chemical_formula_iupac 'Li3 V6 O13'
_chemical_formula_moiety 'Li3 O13 V6 '
_chemical_formula_sum 'Li3 O13 V6'
_chemical_formula_weight 534.46
_chemical_name_systematic ?
_space_group_IT_number 12
_symmetry_cell_setting monoclinic
_symmetry_space_group_name_Hall '-C 2y'
_symmetry_space_group_name_H-M 'C 1 2/m 1'
_cell_angle_alpha 90.0
_cell_angle_beta 100.59(4)
_cell_angle_gamma 90.0
_cell_formula_units_Z 2
_cell_length_a 11.776(6)
_cell_length_b 3.918(2)
_cell_length_c 10.189(7)
_cell_measurement_reflns_used 14
_cell_measurement_temperature 293
_cell_measurement_theta_max 12.61
_cell_measurement_theta_min 5.49
_cell_volume 462.1(5)
_computing_cell_refinement 'DIF4 (Stoe, 1988)'
_computing_data_collection 'DIF4 (Stoe, 1988)'
_computing_data_reduction 'STOEDATRED, LSQLIN AND ABSSTOE (Lundgran, 1983)'
_computing_molecular_graphics 'ORTEPII (Johnson, 1976)'
_computing_publication_material 'DISTAN (Lundgran, 1983)'
_computing_structure_refinement 'DUPALS  (Lundgran, 1983)'
_computing_structure_solution 'FORDUP (Lundgran, 1983)'
_diffrn_ambient_temperature 293
_diffrn_measurement_device 'Stoe 4-circle diffractometer'
_diffrn_measurement_method '\w scan'
_diffrn_radiation_monochromator graphite
_diffrn_radiation_source 'xray tube'
_diffrn_radiation_type 'Molybdenum K\=\a'
_diffrn_radiation_wavelength .71073
_diffrn_reflns_av_R_equivalents .060
_diffrn_reflns_limit_h_max 24
_diffrn_reflns_limit_h_min -14
_diffrn_reflns_limit_k_max 8
_diffrn_reflns_limit_k_min -8
_diffrn_reflns_limit_l_max 17
_diffrn_reflns_limit_l_min -21
_diffrn_reflns_number 5232
_diffrn_reflns_reduction_process 'Lehman and Larsen algoritm'
_diffrn_reflns_theta_max 48.00
_diffrn_reflns_theta_min 0.00
_diffrn_standards_decay_% 6.5
_diffrn_standards_interval_time 240
_diffrn_standards_number 4
_exptl_absorpt_coefficient_mu 5.67
_exptl_absorpt_correction_T_max .807
_exptl_absorpt_correction_T_min .712
_exptl_absorpt_correction_type 'integration (ABSSTOE; Lundgren, 1983)'
_exptl_crystal_colour Black
_exptl_crystal_density_diffrn 3.841
_exptl_crystal_density_method 'Not measured'
_exptl_crystal_description Plate
_exptl_crystal_F_000 502
_exptl_crystal_size_max .07
_exptl_crystal_size_mid .06
_exptl_crystal_size_min .05
_refine_diff_density_max 2.2
_refine_diff_density_min -2.3
_refine_ls_extinction_coef 32E1(5)
_refine_ls_extinction_method 'Becker & Coppens (1974) isotropic (type 1)'
_refine_ls_goodness_of_fit_all 1.69
_refine_ls_goodness_of_fit_obs 1.69
_refine_ls_matrix_type full
_refine_ls_number_parameters 72
_refine_ls_number_reflns 5232
_refine_ls_R_factor_all .095
_refine_ls_R_factor_obs .095
_refine_ls_shift/esd_max .10
_refine_ls_structure_factor_coef Fsqd
_refine_ls_weighting_details 'w = 1/\s^2^(F^2^)'
_refine_ls_weighting_scheme calc
_refine_ls_wR_factor_all .082
_refine_ls_wR_factor_obs .082
_reflns_number_total 2225
_cod_data_source_file os1007.cif
_cod_data_source_block os1007
_cod_depositor_comments
;
The following automatic conversions were performed:
'_symmetry_cell_setting' value 'Monoclinic' changed to 'monoclinic'
according to '/home/saulius/struct/CIF-dictionaries/cif_core.dic'
dictionary named 'cif_core.dic' version 2.4.1 from
2010-06-29.

'_geom_bond_publ_flag' value 'No' changed to 'no' according
to '/home/saulius/struct/CIF-dictionaries/cif_core.dic' dictionary named
'cif_core.dic' version 2.4.1 from 2010-06-29 (123
times).

'_geom_bond_publ_flag' value 'Yes' changed to 'yes' according to
'/home/saulius/struct/CIF-dictionaries/cif_core.dic' dictionary named
'cif_core.dic' version 2.4.1 from 2010-06-29 (27 times).

Automatic conversion script
Id: cif_fix_enum 1527 2010-12-29 10:47:43Z saulius 

The following automatic conversions were performed:

'_atom_site_thermal_displace_type' tag value 'Uij' was replaced with
'Uani' value 12 times.

Automatic conversion script
Id: cif_fix_values 1646 2011-03-28 12:23:43Z adriana 

The following automatic conversions were performed:

'_symmetry_cell_setting' value 'Monoclinic' changed to 'monoclinic'
according to /home/saulius/struct/CIF-dictionaries/cif_core.dic
dictionary named 'cif_core.dic' version 2.4.1 from 2010-06-29.

Automatic conversion script
Id: cif_fix_values 1715 2011-07-08 13:25:40Z adriana 

The following automatic conversions were performed:

'_refine_ls_weighting_scheme' value '1/\s^2^(F^2^)' was changed to
'calc'. New tag '_refine_ls_weighting_details' was created. The value
of the new tag was set to 'w = 1/\s^2^(F^2^)'.

Automatic conversion script
Id: cif_fix_values 3143 2015-03-26 13:38:13Z robertas 
;
_cod_original_cell_volume 462.1(4)
_cod_original_sg_symbol_H-M 'C 2/m'
_cod_original_formula_sum 'Li3 V6 O13 '
_cod_database_code 2007661

loop_
_symmetry_equiv_pos_as_xyz
x,y,z
-x,-y,-z
1/2+x,1/2+y,z
1/2-x,1/2-y,-z
-x,y,-z
x,-y,z
1/2-x,1/2+y,-z
1/2+x,1/2-y,z

loop_
_atom_site_aniso_label
_atom_site_aniso_U_11
_atom_site_aniso_U_22
_atom_site_aniso_U_33
_atom_site_aniso_U_12
_atom_site_aniso_U_13
_atom_site_aniso_U_23
_atom_site_aniso_type_symbol
V1 .01024(18) .01076(18) .0085(2) .0000 .00127(14) .0000 V
V2 .0072(2) .00905(19) .0070(2) .0000 .00105(16) .0000 V
V3 .0075(2) .00866(19) .0066(2) .0000 .00117(16) .0000 V
O1 .0149(12) .0071(7) .0104(9) .0000 .0017(8) .0000 O
O2 .0084(8) .0069(7) .0087(8) .0000 .0012(6) .0000 O
O3 .0085(8) .0076(7) .0073(9) .0000 .0004(7) .0000 O
O4 .0125(14) .0108(12) .0104(14) .0000 .0001(11) .0000 O
O5 .0113(8) .0116(9) .0065(9) .0000 .0022(7) .0000 O
O6 .0122(8) .0117(9) .0070(9) .0000 .0013(7) .0000 O
O7 .0074(8) .0098(8) .0079(9) .0000 .0025(7) .0000 O
Li1 .010(2) .004(2) .026(3) .0000 .006(2) .0000 Li
Li2 .071(14) .036(7) .08(3) .0000 .04(3) .0000 Li

loop_
_atom_site_label
_atom_site_fract_x
_atom_site_fract_y
_atom_site_fract_z
_atom_site_U_iso_or_equiv
_atom_site_thermal_displace_type
_atom_site_calc_flag
_atom_site_refinement_flags
_atom_site_type_symbol
V1 .34284(5) .0000 .00154(7) .0099(2) Uani ? . V
V2 .40039(4) .0000 .36619(5) .0078(2) Uani ? . V
V3 .72136(4) .0000 .36391(5) .0076(2) Uani ? . V
O1 .17289(19) .0000 -.0006(3) .0109(10) Uani ? . O
O2 .89262(16) .0000 .3909(2) .0081(7) Uani ? . O
O3 .23914(16) .0000 .4044(2) .0079(8) Uani ? . O
O4 .5000 .0000 .0000 .0115(13) Uani ? . O
O5 .37907(15) .0000 .2001(2) .0098(9) Uani ? . O
O6 .68533(15) .0000 .2003(2) .0104(9) Uani ? . O
O7 .56898(17) .0000 .4141(2) .0082(8) Uani ? . O
Li1 .0674(4) .0000 .4087(6) .013(3) Uani ? . Li
Li2 .007(5) .0000 .036(3) .06(2) Uani ? . Li

loop_
_atom_type_symbol
_atom_type_scat_dispersion_real
_atom_type_scat_dispersion_imag
_atom_type_scat_source
Li .000 .000 'International Tables Vol. IV Table 2.2B'
V .267 .530 'International Tables Vol. IV Table 2.2B'
O .008 .006 'International Tables Vol. IV Table 2.2B'

loop_
_geom_bond_atom_site_label_1
_geom_bond_atom_site_label_2
_geom_bond_site_symmetry_1
_geom_bond_site_symmetry_2
_geom_bond_distance
_geom_bond_publ_flag
V1 V1 ? ? 2.9316(14) no
V1 V1 ? ? 2.9316(14) no
V1 O1 ? ? 1.998(3) yes
V1 O1 ? 7_545 1.9680(10) yes
V1 O1 ? 7_555 1.9680(10) yes
V1 O4 ? ? 1.8540(10) yes
V1 O5 ? ? 1.990(3) yes
V1 O6 ? 5_655 2.022(3) yes
V1 Li2 ? ? 2.73(4) no
V1 Li2 ? ? 2.73(4) no
V1 Li2 ? ? 2.72(4) no
V1 Li2 ? ? 2.72(4) no
V2 V3 ? ? 2.8749(11) no
V2 V3 ? ? 2.8749(11) no
V2 O2 ? 3_445 1.9790(10) yes
V2 O2 ? 3_455 1.9790(10) yes
V2 O3 ? ? 2.007(3) yes
V2 O5 ? ? 1.664(3) yes
V2 O7 ? ? 1.956(3) yes
V2 O7 ? 5_656 2.201(3) yes
V2 Li1 ? ? 2.753(4) no
V2 Li1 ? ? 2.753(4) no
V2 Li1 ? ? 2.987(5) no
V2 Li1 ? ? 2.987(5) no
V3 V2 ? ? 2.8749(11) no
V3 V2 ? ? 2.8749(11) no
V3 O2 ? ? 1.985(3) yes
V3 O3 ? 5_656 2.321(3) yes
V3 O3 ? 3_545 2.0050(10) yes
V3 O3 ? 3_555 2.0050(10) yes
V3 O6 ? ? 1.643(3) yes
V3 O7 ? ? 1.954(3) yes
V3 Li1 ? ? 2.764(4) no
V3 Li1 ? ? 2.764(4) no
O1 V1 ? ? 1.998(3) no
O1 V1 ? ? 1.9676(10) no
O1 V1 ? ? 1.9676(10) no
O1 O1 ? ? 2.670(3) no
O1 O1 ? ? 2.670(3) no
O1 O4 ? ? 2.8262(19) no
O1 O4 ? ? 2.8262(19) no
O1 O5 ? ? 2.873(3) no
O1 O5 ? ? 2.809(2) no
O1 O5 ? ? 2.809(2) no
O1 O6 ? ? 2.860(3) no
O1 O6 ? ? 2.818(2) no
O1 O6 ? ? 2.818(2) no
O1 Li2 ? ? 2.06(5) no
O1 Li2 ? ? 2.08(5) no
O2 V2 ? ? 1.9794(10) no
O2 V2 ? ? 1.9794(10) no
O2 V3 ? ? 1.985(2) no
O2 O3 ? ? 2.819(3) no
O2 O3 ? ? 2.686(2) no
O2 O3 ? ? 2.686(2) no
O2 O5 ? ? 2.744(2) no
O2 O5 ? ? 2.744(2) no
O2 O6 ? ? 2.826(3) no
O2 O7 ? ? 2.833(2) no
O2 O7 ? ? 2.833(2) no
O2 O7 ? ? 2.767(2) no
O2 O7 ? ? 2.767(2) no
O2 Li1 ? ? 2.032(5) no
O2 Li1 ? ? 2.009(7) no
O3 V2 ? ? 2.007(2) no
O3 V3 ? ? 2.321(3) no
O3 V3 ? ? 2.0049(11) no
O3 V3 ? ? 2.0049(11) no
O3 O2 ? ? 2.819(3) no
O3 O2 ? ? 2.686(2) no
O3 O2 ? ? 2.686(2) no
O3 O3 ? ? 2.742(3) no
O3 O3 ? ? 2.742(3) no
O3 O5 ? ? 2.882(3) no
O3 O6 ? ? 2.842(2) no
O3 O6 ? ? 2.842(2) no
O3 O7 ? ? 2.644(3) no
O3 O7 ? ? 2.817(2) no
O3 O7 ? ? 2.817(2) no
O3 Li1 ? ? 2.031(5) no
O4 V1 ? ? 1.8537(11) no
O4 V1 ? ? 1.8537(11) no
O4 O1 ? ? 2.8262(19) no
O4 O1 ? ? 2.8262(19) no
O4 O1 ? ? 2.8262(19) no
O4 O1 ? ? 2.8262(19) no
O4 O5 ? ? 2.693(2) no
O4 O5 ? ? 2.693(2) no
O4 O6 ? ? 2.700(2) no
O4 O6 ? ? 2.700(2) no
O4 Li2 ? ? 1.992(5) no
O4 Li2 ? ? 1.992(5) no
O4 Li2 ? ? 1.992(5) no
O4 Li2 ? ? 1.992(5) no
O5 V1 ? ? 1.990(2) no
O5 V2 ? ? 1.664(2) no
O5 O1 ? ? 2.873(3) no
O5 O1 ? ? 2.809(2) no
O5 O1 ? ? 2.809(2) no
O5 O2 ? ? 2.744(2) no
O5 O2 ? ? 2.744(2) no
O5 O3 ? ? 2.882(3) no
O5 O4 ? ? 2.693(2) no
O5 O7 ? ? 2.822(3) no
O6 V1 ? ? 2.022(2) no
O6 V3 ? ? 1.643(2) no
O6 O1 ? ? 2.860(3) no
O6 O1 ? ? 2.818(2) no
O6 O1 ? ? 2.818(2) no
O6 O2 ? ? 2.826(3) no
O6 O3 ? ? 2.842(2) no
O6 O3 ? ? 2.842(2) no
O6 O4 ? ? 2.700(2) no
O6 O7 ? ? 2.779(3) no
O7 V2 ? ? 1.956(2) no
O7 V2 ? ? 2.201(3) no
O7 V3 ? ? 1.954(2) no
O7 O2 ? ? 2.833(2) no
O7 O2 ? ? 2.833(2) no
O7 O2 ? ? 2.767(2) no
O7 O2 ? ? 2.767(2) no
O7 O3 ? ? 2.644(3) no
O7 O3 ? ? 2.817(2) no
O7 O3 ? ? 2.817(2) no
O7 O5 ? ? 2.822(3) no
O7 O6 ? ? 2.779(3) no
O7 O7 ? ? 2.598(4) no
O7 Li1 ? ? 1.9598(10) no
O7 Li1 ? ? 1.9598(10) no
Li1 V2 ? ? 2.753(4) no
Li1 V2 ? ? 2.753(4) no
Li1 V2 ? ? 2.987(5) no
Li1 V2 ? ? 2.987(5) no
Li1 V3 ? ? 2.764(4) no
Li1 V3 ? ? 2.764(4) no
Li1 O2 ? 1_455 2.032(5) yes
Li1 O2 ? 5_656 2.009(7) yes
Li1 O3 ? ? 2.031(5) yes
Li1 O7 ? 3_445 1.9600(10) yes
Li1 O7 ? 3_455 1.9600(10) yes
Li1 Li1 ? ? 2.658(11) no
Li2 V1 ? ? 2.73(4) no
Li2 V1 ? ? 2.73(4) no
Li2 V1 ? ? 2.72(4) no
Li2 V1 ? ? 2.72(4) no
Li2 O1 ? ? 2.06(5) yes
Li2 O1 ? 5_555 2.08(5) yes
Li2 O4 ? 3_445 1.990(10) yes
Li2 O4 ? 3_455 1.990(10) yes
Li2 Li2 ? ? .73(5) no
